data_7156965
loop_
_publ_author_name
'Zhang, Qing-Da'
'Zhao, Bo-Liang'
'Li, Bing-Yu'
'Du, Da-Ming'

_publ_section_title
;
 Squaramide-catalyzed asymmetric Mannich reactions between
 3-fluorooxindoles and pyrazolinone ketimines.
;
_journal_issue 30
_journal_name_full 'Organic &amp; biomolecular chemistry'
_journal_page_first 7182
_journal_page_last 7191
_journal_paper_doi 10.1039/c9ob01350d
_journal_volume 17
_journal_year 2019
_chemical_absolute_configuration ad
_chemical_formula_moiety 'C25 H20 Br F N4 O2'
_chemical_formula_sum 'C25 H20 Br F N4 O2'
_chemical_formula_weight 507.36
_chemical_melting_point 437.0(10)
_chemical_name_systematic
(S)-3-((S)-4-((2-Bromophenyl)amino)-3-methyl-5-oxo-1-phenyl-4,5-dihydro-1H-pyrazol-4-yl)-3-fluoro-1-methylindolin-2-one
_space_group_crystal_system orthorhombic
_space_group_IT_number 19
_space_group_name_Hall 'P 2ac 2ab'
_space_group_name_H-M_alt 'P 21 21 21'
_symmetry_space_group_name_Hall 'P 2ac 2ab'
_symmetry_space_group_name_H-M 'P 21 21 21'
_atom_sites_solution_hydrogens mixed
_atom_sites_solution_primary dual
_audit_creation_date 2019-03-22
_audit_creation_method
;
Olex2 1.2
(compiled 2018.05.29 svn.r3508 for OlexSys, GUI svn.r5506)
;
_audit_update_record
;
2019-04-25 deposited with the CCDC.    2019-07-09 downloaded from the CCDC.
;
_cell_angle_alpha 90
_cell_angle_beta 90
_cell_angle_gamma 90
_cell_formula_units_Z 4
_cell_length_a 6.4813(13)
_cell_length_b 16.177(3)
_cell_length_c 21.944(4)
_cell_measurement_reflns_used 6736
_cell_measurement_temperature 153(2)
_cell_measurement_theta_max 27.4855
_cell_measurement_theta_min 2.2429
_cell_volume 2300.8(8)
_computing_molecular_graphics 'Olex2 (Dolomanov et al., 2009)'
_computing_publication_material 'Olex2 (Dolomanov et al., 2009)'
_computing_structure_refinement 'ShelXL (Sheldrick, 2015)'
_computing_structure_solution 'ShelXT (Sheldrick, 2015)'
_diffrn_ambient_temperature 153.15
_diffrn_measured_fraction_theta_full 0.997
_diffrn_measured_fraction_theta_max 0.995
_diffrn_measurement_device_type 'multiwire proportional'
_diffrn_measurement_method 'phi and omega scans'
_diffrn_radiation_monochromator graphite
_diffrn_radiation_type MoK\a
_diffrn_radiation_wavelength 0.71073
_diffrn_reflns_av_R_equivalents 0.0472
_diffrn_reflns_av_unetI/netI 0.0481
_diffrn_reflns_Laue_measured_fraction_full 0.997
_diffrn_reflns_Laue_measured_fraction_max 0.995
_diffrn_reflns_limit_h_max 8
_diffrn_reflns_limit_h_min -5
_diffrn_reflns_limit_k_max 20
_diffrn_reflns_limit_k_min -20
_diffrn_reflns_limit_l_max 26
_diffrn_reflns_limit_l_min -28
_diffrn_reflns_number 15376
_diffrn_reflns_point_group_measured_fraction_full 0.995
_diffrn_reflns_point_group_measured_fraction_max 0.992
_diffrn_reflns_theta_full 25.242
_diffrn_reflns_theta_max 27.483
_diffrn_reflns_theta_min 2.684
_exptl_absorpt_coefficient_mu 1.825
_exptl_absorpt_correction_T_max 1.0000
_exptl_absorpt_correction_T_min 0.8144
_exptl_absorpt_correction_type multi-scan
_exptl_absorpt_process_details 'CrystalClear (Rigaku Inc., 2008)'
_exptl_crystal_colour colorless
_exptl_crystal_density_diffrn 1.465
_exptl_crystal_description block
_exptl_crystal_F_000 1032
_exptl_crystal_recrystallization_method 'Re-crystallisation from solvent: petroleum ether/ethyl acetate'
_exptl_crystal_size_max 0.24
_exptl_crystal_size_mid 0.2
_exptl_crystal_size_min 0.15
_refine_diff_density_max 0.266
_refine_diff_density_min -0.388
_refine_diff_density_rms 0.054
_refine_ls_abs_structure_details
;
 Flack x determined using 1833 quotients [(I+)-(I-)]/[(I+)+(I-)]
 (Parsons, Flack and Wagner, Acta Cryst. B69 (2013) 249-259).
;
_refine_ls_abs_structure_Flack 0.033(6)
_refine_ls_extinction_method none
_refine_ls_goodness_of_fit_ref 1.089
_refine_ls_hydrogen_treatment constr
_refine_ls_matrix_type full
_refine_ls_number_parameters 300
_refine_ls_number_reflns 5247
_refine_ls_number_restraints 0
_refine_ls_restrained_S_all 1.089
_refine_ls_R_factor_all 0.0435
_refine_ls_R_factor_gt 0.0400
_refine_ls_shift/su_max 0.001
_refine_ls_shift/su_mean 0.000
_refine_ls_structure_factor_coef Fsqd
_refine_ls_weighting_details 'w=1/[\s^2^(Fo^2^)+(0.0327P)^2^+0.5204P] where P=(Fo^2^+2Fc^2^)/3'
_refine_ls_weighting_scheme calc
_refine_ls_wR_factor_gt 0.0857
_refine_ls_wR_factor_ref 0.0877
_reflns_Friedel_coverage 0.741
_reflns_Friedel_fraction_full 0.992
_reflns_Friedel_fraction_max 0.988
_reflns_number_gt 4947
_reflns_number_total 5247
_reflns_threshold_expression 'I > 2\s(I)'
_cod_data_source_file c9ob01350d2.cif
_cod_data_source_block bwn19089
_cod_depositor_comments
;
The following automatic conversions were performed:

'_chemical_melting_point' value '436-438' was changed to '437.0(10)'
- the average value was taken and precision was estimated.

Automatic conversion script
Id: cif_fix_values 4973 2017-02-22 13:04:09Z antanas 

 Adding full bibliography for 7156965.cif.
;
_cod_original_cell_volume 2300.7(8)
_cod_database_code 7156965
_shelx_shelxl_version_number 2018/3
_shelx_space_group_comment
;
The symmetry employed for this shelxl refinement is uniquely defined
by the following loop, which should always be used as a source of
symmetry information in preference to the above space-group names.
They are only intended as comments.
;
_shelx_estimated_absorpt_t_max 0.771
_shelx_estimated_absorpt_t_min 0.669
_olex2_refinement_description
;
1. Fixed Uiso
 At 1.2 times of:
  All C(H) groups, All N(H) groups
 At 1.5 times of:
  All C(H,H,H) groups
2.a Riding coordinates:
 N3(H3)
2.b Aromatic/amide H refined with riding coordinates:
 C2(H2), C3(H3A), C4(H4), C5(H5), C16(H16), C17(H17), C18(H18), C19(H19),
 C21(H21), C22(H22), C23(H23), C24(H24), C25(H25)
2.c Idealised Me refined as rotating group:
 C7(H7A,H7B,H7C), C13(H13A,H13B,H13C)
;
_olex2_submission_special_instructions 'No special instructions were received'

loop_
_space_group_symop_operation_xyz
'x, y, z'
'-x+1/2, -y, z+1/2'
'-x, y+1/2, -z+1/2'
'x+1/2, -y+1/2, -z'

loop_
_atom_site_label
_atom_site_type_symbol
_atom_site_fract_x
_atom_site_fract_y
_atom_site_fract_z
_atom_site_U_iso_or_equiv
_atom_site_adp_type
_atom_site_occupancy
_atom_site_site_symmetry_order
_atom_site_calc_flag
_atom_site_refinement_flags_posn
Br1 Br 0.71404(7) 0.68226(2) 0.74569(2) 0.03936(13) Uani 1 1 d .
F1 F 0.2214(4) 0.45768(13) 0.69818(9) 0.0343(5) Uani 1 1 d .
O1 O 0.6963(4) 0.46313(15) 0.55498(11) 0.0275(5) Uani 1 1 d .
O2 O 0.6578(5) 0.45442(17) 0.72297(13) 0.0426(8) Uani 1 1 d .
N1 N 0.3870(4) 0.49635(16) 0.50827(13) 0.0213(6) Uani 1 1 d .
N2 N 0.1909(4) 0.52810(17) 0.52514(13) 0.0224(6) Uani 1 1 d .
N3 N 0.4879(5) 0.58051(16) 0.64915(14) 0.0245(7) Uani 1 1 d .
H3 H 0.516532 0.569360 0.686514 0.029 Uiso 1 1 d R
N4 N 0.6103(5) 0.33336(18) 0.66989(14) 0.0294(7) Uani 1 1 d .
C1 C 0.6332(6) 0.7162(2) 0.66620(18) 0.0312(8) Uani 1 1 d .
C2 C 0.6768(8) 0.7963(2) 0.6480(2) 0.0471(12) Uani 1 1 d .
H2 H 0.742222 0.833742 0.675182 0.057 Uiso 1 1 calc R
C3 C 0.6241(9) 0.8214(3) 0.5896(2) 0.0564(13) Uani 1 1 d .
H3A H 0.650900 0.876447 0.576872 0.068 Uiso 1 1 calc R
C4 C 0.5332(8) 0.7665(3) 0.5503(2) 0.0434(11) Uani 1 1 d .
H4 H 0.500101 0.783421 0.510060 0.052 Uiso 1 1 calc R
C5 C 0.4892(6) 0.6865(2) 0.56886(18) 0.0308(8) Uani 1 1 d .
H5 H 0.426793 0.649330 0.540877 0.037 Uiso 1 1 calc R
C6 C 0.5345(5) 0.6595(2) 0.62755(17) 0.0252(7) Uani 1 1 d .
C7 C 0.0201(6) 0.5823(2) 0.61528(18) 0.0306(8) Uani 1 1 d .
H7A H -0.077147 0.605071 0.585480 0.046 Uiso 1 1 calc GR
H7B H 0.074341 0.627030 0.640750 0.046 Uiso 1 1 calc GR
H7C H -0.051146 0.541832 0.641035 0.046 Uiso 1 1 calc GR
C8 C 0.1928(6) 0.5412(2) 0.58284(15) 0.0213(7) Uani 1 1 d .
C9 C 0.3953(5) 0.5166(2) 0.61271(15) 0.0206(7) Uani 1 1 d .
C10 C 0.5200(5) 0.4890(2) 0.55599(16) 0.0213(7) Uani 1 1 d .
C11 C 0.3642(6) 0.4381(2) 0.65290(16) 0.0229(7) Uani 1 1 d .
C12 C 0.5651(6) 0.4120(2) 0.68633(17) 0.0282(8) Uani 1 1 d .
C13 C 0.7793(7) 0.2863(3) 0.6966(2) 0.0433(10) Uani 1 1 d .
H13A H 0.872806 0.323968 0.718035 0.065 Uiso 1 1 calc GR
H13B H 0.854932 0.257536 0.664253 0.065 Uiso 1 1 calc GR
H13C H 0.723710 0.245750 0.725417 0.065 Uiso 1 1 calc GR
C14 C 0.4592(6) 0.3019(2) 0.62994(16) 0.0269(8) Uani 1 1 d .
C15 C 0.3060(6) 0.3607(2) 0.61898(16) 0.0246(7) Uani 1 1 d .
C16 C 0.1380(7) 0.3419(2) 0.58344(18) 0.0327(9) Uani 1 1 d .
H16 H 0.032536 0.381462 0.576132 0.039 Uiso 1 1 calc R
C17 C 0.1273(8) 0.2618(3) 0.55813(19) 0.0434(11) Uani 1 1 d .
H17 H 0.012588 0.246840 0.533519 0.052 Uiso 1 1 calc R
C18 C 0.2812(9) 0.2053(2) 0.5688(2) 0.0494(13) Uani 1 1 d .
H18 H 0.271077 0.151880 0.551080 0.059 Uiso 1 1 calc R
C19 C 0.4514(8) 0.2240(2) 0.60471(19) 0.0389(10) Uani 1 1 d .
H19 H 0.557867 0.184719 0.611580 0.047 Uiso 1 1 calc R
C20 C 0.4298(6) 0.4889(2) 0.44471(16) 0.0221(7) Uani 1 1 d .
C21 C 0.2732(7) 0.4645(2) 0.40583(16) 0.0280(8) Uani 1 1 d .
H21 H 0.142092 0.449381 0.421621 0.034 Uiso 1 1 calc R
C22 C 0.3096(7) 0.4623(2) 0.34342(18) 0.0357(9) Uani 1 1 d .
H22 H 0.202488 0.446176 0.316384 0.043 Uiso 1 1 calc R
C23 C 0.5014(7) 0.4836(3) 0.32052(19) 0.0384(10) Uani 1 1 d .
H23 H 0.525941 0.481578 0.277864 0.046 Uiso 1 1 calc R
C24 C 0.6569(7) 0.5077(3) 0.35959(18) 0.0388(10) Uani 1 1 d .
H24 H 0.788288 0.522112 0.343658 0.047 Uiso 1 1 calc R
C25 C 0.6226(6) 0.5110(2) 0.42249(17) 0.0318(9) Uani 1 1 d .
H25 H 0.729141 0.527943 0.449454 0.038 Uiso 1 1 calc R

loop_
_atom_site_aniso_label
_atom_site_aniso_U_11
_atom_site_aniso_U_22
_atom_site_aniso_U_33
_atom_site_aniso_U_23
_atom_site_aniso_U_13
_atom_site_aniso_U_12
Br1 0.0432(2) 0.0432(2) 0.0317(2) -0.01287(18) -0.00333(18) -0.00562(17)
F1 0.0404(12) 0.0375(11) 0.0248(11) -0.0004(9) 0.0136(10) 0.0004(11)
O1 0.0198(11) 0.0347(13) 0.0279(13) 0.0023(11) 0.0015(11) 0.0052(11)
O2 0.0524(19) 0.0385(15) 0.0369(16) 0.0034(13) -0.0215(14) -0.0061(14)
N1 0.0180(13) 0.0273(15) 0.0185(15) 0.0003(12) 0.0013(11) 0.0037(12)
N2 0.0175(14) 0.0269(14) 0.0228(14) -0.0004(12) 0.0028(12) 0.0032(12)
N3 0.0290(16) 0.0233(15) 0.0211(16) -0.0018(12) -0.0025(12) -0.0058(13)
N4 0.0304(16) 0.0287(16) 0.0290(17) 0.0070(13) -0.0007(13) 0.0023(13)
C1 0.0302(19) 0.0286(18) 0.035(2) -0.0066(16) 0.0030(17) -0.0040(16)
C2 0.061(3) 0.028(2) 0.053(3) -0.0087(19) 0.000(2) -0.017(2)
C3 0.077(4) 0.030(2) 0.062(3) 0.007(2) 0.001(3) -0.017(2)
C4 0.054(3) 0.032(2) 0.044(3) 0.009(2) 0.001(2) -0.008(2)
C5 0.033(2) 0.0240(17) 0.035(2) 0.0013(17) -0.0001(16) -0.0057(16)
C6 0.0221(16) 0.0246(17) 0.0289(19) -0.0019(14) 0.0048(14) 0.0006(14)
C7 0.0230(18) 0.037(2) 0.032(2) -0.0068(17) 0.0031(16) 0.0047(16)
C8 0.0217(17) 0.0200(15) 0.0223(17) 0.0009(13) 0.0022(14) 0.0012(15)
C9 0.0224(16) 0.0236(16) 0.0159(16) -0.0018(14) 0.0006(13) -0.0019(13)
C10 0.0219(16) 0.0224(16) 0.0197(17) 0.0017(14) 0.0004(13) -0.0017(13)
C11 0.0243(17) 0.0267(17) 0.0178(17) 0.0005(14) 0.0010(13) -0.0005(14)
C12 0.0335(19) 0.0307(19) 0.0205(18) 0.0053(15) -0.0019(15) -0.0034(16)
C13 0.033(2) 0.046(2) 0.051(3) 0.018(2) -0.005(2) 0.006(2)
C14 0.0337(19) 0.0268(18) 0.0202(17) 0.0013(14) 0.0010(15) -0.0010(15)
C15 0.0306(18) 0.0234(16) 0.0198(17) 0.0030(13) 0.0007(15) -0.0074(15)
C16 0.039(2) 0.0301(18) 0.029(2) 0.0071(16) -0.0066(17) -0.0114(17)
C17 0.060(3) 0.038(2) 0.032(2) 0.0028(19) -0.011(2) -0.022(2)
C18 0.088(4) 0.0256(19) 0.035(2) -0.0018(17) -0.002(3) -0.012(2)
C19 0.059(3) 0.0257(19) 0.032(2) -0.0002(17) 0.003(2) 0.0047(19)
C20 0.0283(17) 0.0205(16) 0.0174(16) 0.0016(14) 0.0024(14) 0.0040(14)
C21 0.034(2) 0.0238(16) 0.0264(18) -0.0021(14) 0.0025(17) -0.0025(17)
C22 0.043(2) 0.039(2) 0.0244(19) -0.0043(17) -0.0041(18) 0.002(2)
C23 0.044(2) 0.049(2) 0.023(2) 0.0016(18) 0.0057(17) 0.014(2)
C24 0.035(2) 0.053(2) 0.029(2) 0.0093(19) 0.0127(17) 0.0069(19)
C25 0.0281(19) 0.046(2) 0.0210(19) 0.0054(17) 0.0058(15) 0.0019(18)

loop_
_atom_type_symbol
_atom_type_description
_atom_type_scat_dispersion_real
_atom_type_scat_dispersion_imag
_atom_type_scat_source
C C 0.0033 0.0016 'International Tables Vol C Tables 4.2.6.8 and 6.1.1.4'
H H 0.0000 0.0000 'International Tables Vol C Tables 4.2.6.8 and 6.1.1.4'
Br Br -0.2901 2.4595 'International Tables Vol C Tables 4.2.6.8 and 6.1.1.4'
F F 0.0171 0.0103 'International Tables Vol C Tables 4.2.6.8 and 6.1.1.4'
N N 0.0061 0.0033 'International Tables Vol C Tables 4.2.6.8 and 6.1.1.4'
O O 0.0106 0.0060 'International Tables Vol C Tables 4.2.6.8 and 6.1.1.4'

loop_
_geom_angle_atom_site_label_1
_geom_angle_atom_site_label_2
_geom_angle_atom_site_label_3
_geom_angle
N2 N1 C20 117.3(3)
C10 N1 N2 113.5(3)
C10 N1 C20 128.4(3)
C8 N2 N1 108.0(3)
C6 N3 H3 118.0
C6 N3 C9 124.0(3)
C9 N3 H3 118.0
C12 N4 C13 123.1(3)
C12 N4 C14 110.8(3)
C14 N4 C13 125.7(3)
C2 C1 Br1 118.6(3)
C2 C1 C6 122.0(4)
C6 C1 Br1 119.4(3)
C1 C2 H2 120.3
C3 C2 C1 119.3(4)
C3 C2 H2 120.3
C2 C3 H3A 120.1
C4 C3 C2 119.9(4)
C4 C3 H3A 120.1
C3 C4 H4 119.7
C3 C4 C5 120.6(4)
C5 C4 H4 119.7
C4 C5 H5 119.3
C4 C5 C6 121.4(4)
C6 C5 H5 119.3
N3 C6 C1 119.4(3)
C5 C6 N3 123.8(3)
C5 C6 C1 116.8(3)
H7A C7 H7B 109.5
H7A C7 H7C 109.5
H7B C7 H7C 109.5
C8 C7 H7A 109.5
C8 C7 H7B 109.5
C8 C7 H7C 109.5
N2 C8 C7 122.7(3)
N2 C8 C9 113.0(3)
C7 C8 C9 124.2(3)
N3 C9 C8 114.3(3)
N3 C9 C10 115.9(3)
N3 C9 C11 109.0(3)
C8 C9 C10 100.3(3)
C8 C9 C11 110.2(3)
C10 C9 C11 106.6(3)
O1 C10 N1 127.6(3)
O1 C10 C9 127.1(3)
N1 C10 C9 105.2(3)
F1 C11 C9 107.7(3)
F1 C11 C12 106.4(3)
F1 C11 C15 112.0(3)
C12 C11 C9 112.3(3)
C15 C11 C9 115.5(3)
C15 C11 C12 102.6(3)
O2 C12 N4 126.8(4)
O2 C12 C11 125.0(4)
N4 C12 C11 108.1(3)
N4 C13 H13A 109.5
N4 C13 H13B 109.5
N4 C13 H13C 109.5
H13A C13 H13B 109.5
H13A C13 H13C 109.5
H13B C13 H13C 109.5
C15 C14 N4 110.8(3)
C19 C14 N4 127.3(4)
C19 C14 C15 121.9(4)
C14 C15 C11 107.7(3)
C16 C15 C11 131.6(3)
C16 C15 C14 120.7(3)
C15 C16 H16 121.1
C15 C16 C17 117.8(4)
C17 C16 H16 121.1
C16 C17 H17 119.7
C18 C17 C16 120.5(4)
C18 C17 H17 119.7
C17 C18 H18 119.0
C17 C18 C19 121.9(4)
C19 C18 H18 119.0
C14 C19 C18 117.2(4)
C14 C19 H19 121.4
C18 C19 H19 121.4
C21 C20 N1 119.0(3)
C21 C20 C25 121.1(3)
C25 C20 N1 119.8(3)
C20 C21 H21 120.3
C20 C21 C22 119.4(4)
C22 C21 H21 120.3
C21 C22 H22 119.9
C23 C22 C21 120.3(4)
C23 C22 H22 119.9
C22 C23 H23 120.0
C24 C23 C22 120.0(4)
C24 C23 H23 120.0
C23 C24 H24 119.7
C23 C24 C25 120.5(4)
C25 C24 H24 119.7
C20 C25 C24 118.7(4)
C20 C25 H25 120.7
C24 C25 H25 120.7

loop_
_geom_bond_atom_site_label_1
_geom_bond_atom_site_label_2
_geom_bond_distance
Br1 C1 1.902(4)
F1 C11 1.395(4)
O1 C10 1.217(4)
O2 C12 1.216(4)
N1 N2 1.420(4)
N1 C10 1.362(4)
N1 C20 1.427(4)
N2 C8 1.284(4)
N3 H3 0.8597
N3 C6 1.396(4)
N3 C9 1.438(4)
N4 C12 1.354(5)
N4 C13 1.456(5)
N4 C14 1.410(5)
C1 C2 1.386(5)
C1 C6 1.404(5)
C2 H2 0.9500
C2 C3 1.385(7)
C3 H3A 0.9500
C3 C4 1.370(7)
C4 H4 0.9500
C4 C5 1.386(5)
C5 H5 0.9500
C5 C6 1.391(5)
C7 H7A 0.9800
C7 H7B 0.9800
C7 H7C 0.9800
C7 C8 1.484(5)
C8 C9 1.520(5)
C9 C10 1.550(5)
C9 C11 1.560(5)
C11 C12 1.553(5)
C11 C15 1.504(5)
C13 H13A 0.9800
C13 H13B 0.9800
C13 H13C 0.9800
C14 C15 1.396(5)
C14 C19 1.377(5)
C15 C16 1.373(5)
C16 H16 0.9500
C16 C17 1.411(6)
C17 H17 0.9500
C17 C18 1.373(7)
C18 H18 0.9500
C18 C19 1.389(7)
C19 H19 0.9500
C20 C21 1.383(5)
C20 C25 1.388(5)
C21 H21 0.9500
C21 C22 1.390(5)
C22 H22 0.9500
C22 C23 1.384(6)
C23 H23 0.9500
C23 C24 1.379(6)
C24 H24 0.9500
C24 C25 1.399(5)
C25 H25 0.9500

loop_
_geom_torsion_atom_site_label_1
_geom_torsion_atom_site_label_2
_geom_torsion_atom_site_label_3
_geom_torsion_atom_site_label_4
_geom_torsion
Br1 C1 C2 C3 178.2(4)
Br1 C1 C6 N3 3.2(5)
Br1 C1 C6 C5 -176.6(3)
F1 C11 C12 O2 -56.6(5)
F1 C11 C12 N4 120.3(3)
F1 C11 C15 C14 -116.3(3)
F1 C11 C15 C16 62.5(5)
N1 N2 C8 C7 173.8(3)
N1 N2 C8 C9 -1.7(4)
N1 C20 C21 C22 175.8(3)
N1 C20 C25 C24 -176.4(3)
N2 N1 C10 O1 179.4(3)
N2 N1 C10 C9 2.0(4)
N2 N1 C20 C21 -37.7(4)
N2 N1 C20 C25 138.4(3)
N2 C8 C9 N3 127.5(3)
N2 C8 C9 C10 2.8(4)
N2 C8 C9 C11 -109.4(3)
N3 C9 C10 O1 56.3(5)
N3 C9 C10 N1 -126.3(3)
N3 C9 C11 F1 65.0(4)
N3 C9 C11 C12 -51.8(4)
N3 C9 C11 C15 -169.0(3)
N4 C14 C15 C11 1.9(4)
N4 C14 C15 C16 -177.0(3)
N4 C14 C19 C18 176.8(4)
C1 C2 C3 C4 -1.2(8)
C2 C1 C6 N3 -177.7(4)
C2 C1 C6 C5 2.5(6)
C2 C3 C4 C5 1.4(8)
C3 C4 C5 C6 0.3(7)
C4 C5 C6 N3 178.0(4)
C4 C5 C6 C1 -2.2(6)
C6 N3 C9 C8 -55.3(4)
C6 N3 C9 C10 60.7(4)
C6 N3 C9 C11 -179.1(3)
C6 C1 C2 C3 -0.8(7)
C7 C8 C9 N3 -47.9(4)
C7 C8 C9 C10 -172.6(3)
C7 C8 C9 C11 75.2(4)
C8 C9 C10 O1 179.9(3)
C8 C9 C10 N1 -2.7(3)
C8 C9 C11 F1 -61.2(3)
C8 C9 C11 C12 -178.0(3)
C8 C9 C11 C15 64.8(4)
C9 N3 C6 C1 -177.2(3)
C9 N3 C6 C5 2.6(6)
C9 C11 C12 O2 61.0(5)
C9 C11 C12 N4 -122.2(3)
C9 C11 C15 C14 120.0(3)
C9 C11 C15 C16 -61.3(5)
C10 N1 N2 C8 -0.3(4)
C10 N1 C20 C21 153.4(3)
C10 N1 C20 C25 -30.5(5)
C10 C9 C11 F1 -169.3(3)
C10 C9 C11 C12 73.9(3)
C10 C9 C11 C15 -43.3(4)
C11 C9 C10 O1 -65.2(4)
C11 C9 C10 N1 112.2(3)
C11 C15 C16 C17 -179.2(4)
C12 N4 C14 C15 -0.2(4)
C12 N4 C14 C19 -178.7(4)
C12 C11 C15 C14 -2.6(4)
C12 C11 C15 C16 176.2(4)
C13 N4 C12 O2 2.2(6)
C13 N4 C12 C11 -174.6(3)
C13 N4 C14 C15 172.7(4)
C13 N4 C14 C19 -5.8(6)
C14 N4 C12 O2 175.3(4)
C14 N4 C12 C11 -1.5(4)
C14 C15 C16 C17 -0.6(5)
C15 C11 C12 O2 -174.4(4)
C15 C11 C12 N4 2.5(4)
C15 C14 C19 C18 -1.5(6)
C15 C16 C17 C18 -0.3(6)
C16 C17 C18 C19 0.4(7)
C17 C18 C19 C14 0.5(7)
C19 C14 C15 C11 -179.5(4)
C19 C14 C15 C16 1.6(6)
C20 N1 N2 C8 -170.8(3)
C20 N1 C10 O1 -11.3(6)
C20 N1 C10 C9 171.3(3)
C20 C21 C22 C23 0.7(6)
C21 C20 C25 C24 -0.3(6)
C21 C22 C23 C24 -0.5(6)
C22 C23 C24 C25 -0.1(7)
C23 C24 C25 C20 0.5(6)
C25 C20 C21 C22 -0.2(5)
